data_7034350
loop_
_publ_author_name
'Zaragoza-Calero, Silvia'
'Francos, Javier'
'Kennedy, Alan R.'
'O'Hara, Charles T'

_publ_section_title
;
 Solid state and solution studies of lithium tris(n-butyl)magnesiates
 stabilised by Lewis donors.
;
_journal_issue 16
_journal_name_full 'Dalton transactions (Cambridge, England : 2003)'
_journal_page_first 7258
_journal_page_last 7267
_journal_paper_doi 10.1039/c5dt00435g
_journal_volume 44
_journal_year 2015
_chemical_formula_moiety 'C44 H98 Li2 Mg2 N4'
_chemical_formula_sum 'C44 H98 Li2 Mg2 N4'
_chemical_formula_weight 745.76
_chemical_name_systematic
; 
 ? 
;
_chemical_properties_physical 'Air-sensitive, Moisture-sensitive, Oxygen-sensitive'
_space_group_IT_number 4
_symmetry_cell_setting monoclinic
_symmetry_space_group_name_Hall 'P 2yb'
_symmetry_space_group_name_H-M 'P 1 21 1'
_atom_sites_solution_hydrogens geom
_atom_sites_solution_primary direct
_atom_sites_solution_secondary difmap
_audit_creation_method SHELXL-97
_audit_update_record
;
2015-01-28 deposited with the CCDC.
2015-03-09 downloaded from the CCDC.
;
_cell_angle_alpha 90.00
_cell_angle_beta 96.405(11)
_cell_angle_gamma 90.00
_cell_formula_units_Z 2
_cell_length_a 9.9060(12)
_cell_length_b 14.5510(13)
_cell_length_c 17.7804(17)
_cell_measurement_reflns_used 3454
_cell_measurement_temperature 123(2)
_cell_measurement_theta_max 28.7658
_cell_measurement_theta_min 3.0231
_cell_volume 2546.9(5)
_computing_cell_refinement CrysalisPro
_computing_data_collection CrysalisPro
_computing_data_reduction CrysalisPro
_computing_publication_material SHELXL-97
_computing_structure_refinement 'SHELXL-97 (Sheldrick, 1997)'
_computing_structure_solution 'SHELXS-97 (Sheldrick, 1990)'
_diffrn_ambient_temperature 123(2)
_diffrn_measured_fraction_theta_full 0.998
_diffrn_measured_fraction_theta_max 0.998
_diffrn_measurement_device_type 'Oxford Diffraction Xcalibur E'
_diffrn_measurement_method 'omega scans'
_diffrn_radiation_monochromator graphite
_diffrn_radiation_source 'fine-focus sealed tube'
_diffrn_radiation_type MoK\a
_diffrn_radiation_wavelength 0.71073
_diffrn_reflns_av_R_equivalents 0.0000
_diffrn_reflns_av_sigmaI/netI 0.1241
_diffrn_reflns_limit_h_max 12
_diffrn_reflns_limit_h_min -12
_diffrn_reflns_limit_k_max 17
_diffrn_reflns_limit_k_min -17
_diffrn_reflns_limit_l_max 21
_diffrn_reflns_limit_l_min -21
_diffrn_reflns_number 7794
_diffrn_reflns_theta_full 26.00
_diffrn_reflns_theta_max 26.00
_diffrn_reflns_theta_min 2.92
_exptl_absorpt_coefficient_mu 0.077
_exptl_absorpt_correction_T_max 1.00000
_exptl_absorpt_correction_T_min 0.90363
_exptl_absorpt_correction_type multi-scan
_exptl_absorpt_process_details
;
CrysAlisPro, Agilent Technologies,
Version 1.171.34.46 (release 25-11-2010 CrysAlis171 .NET)
(compiled Nov 25 2010,17:55:46)
Empirical absorption correction using spherical harmonics,
 implemented in SCALE3 ABSPACK scaling algorithm.
;
_exptl_crystal_colour white
_exptl_crystal_density_diffrn 0.972
_exptl_crystal_density_method 'not measured'
_exptl_crystal_description needles
_exptl_crystal_F_000 840
_exptl_crystal_recrystallization_method 'Re-crystallisation from solvent: '
_exptl_crystal_size_max 0.3
_exptl_crystal_size_mid 0.2
_exptl_crystal_size_min 0.1
_refine_diff_density_max 0.270
_refine_diff_density_min -0.273
_refine_diff_density_rms 0.050
_refine_ls_abs_structure_details 'Flack H D (1983), Acta Cryst. A39, 876-881'
_refine_ls_abs_structure_Flack -0.2(6)
_refine_ls_extinction_method none
_refine_ls_goodness_of_fit_ref 0.940
_refine_ls_hydrogen_treatment constr
_refine_ls_matrix_type full
_refine_ls_number_parameters 484
_refine_ls_number_reflns 7794
_refine_ls_number_restraints 34
_refine_ls_restrained_S_all 0.940
_refine_ls_R_factor_all 0.1355
_refine_ls_R_factor_gt 0.0714
_refine_ls_shift/su_max 0.000
_refine_ls_shift/su_mean 0.000
_refine_ls_structure_factor_coef Fsqd
_refine_ls_weighting_details 'calc w=1/[\s^2^(Fo^2^)+(0.0986P)^2^+0.0000P] where P=(Fo^2^+2Fc^2^)/3'
_refine_ls_weighting_scheme calc
_refine_ls_wR_factor_gt 0.1625
_refine_ls_wR_factor_ref 0.1895
_reflns_number_gt 4128
_reflns_number_total 7794
_reflns_threshold_expression I>2sigma(I)
_cod_data_source_file c5dt00435g2.cif
_cod_data_source_block sz07c(TWIN)
_cod_depositor_comments
;
The following automatic conversions were performed:

'_symmetry_cell_setting' value 'Monoclinic' changed to 'monoclinic'
according to
/usr/data/users/saulius/crontab/automatic-downloads/rss-feeds/RSC/lib/dictionaries/cif_core.dic
dictionary named 'cif_core.dic' version 2.4.2 from 2011-04-26.

Automatic conversion script
Id: cif_fix_values 3105 2015-03-04 15:46:00Z robertas 

 Adding full bibliography for 7034348--7034352.cif.
;
_cod_original_sg_symbol_H-M P21
_cod_database_code 7034350

loop_
_symmetry_equiv_pos_as_xyz
'x, y, z'
'-x, y+1/2, -z'

loop_
_atom_site_label
_atom_site_type_symbol
_atom_site_fract_x
_atom_site_fract_y
_atom_site_fract_z
_atom_site_U_iso_or_equiv
_atom_site_adp_type
_atom_site_occupancy
_atom_site_symmetry_multiplicity
_atom_site_calc_flag
_atom_site_refinement_flags
Mg1 Mg 0.3535(3) 0.93989(16) 0.68035(12) 0.0409(6) Uani 1 1 d .
Mg2 Mg 0.1766(3) 0.92831(17) 0.78968(12) 0.0432(7) Uani 1 1 d .
Li1 Li 0.4518(14) 0.9498(10) 0.5527(7) 0.048(4) Uani 1 1 d .
Li2 Li 0.0492(14) 0.9341(11) 0.9084(7) 0.052(3) Uani 1 1 d U
N1 N 0.3557(8) 0.9105(4) 0.4508(3) 0.0494(19) Uani 1 1 d .
N2 N 0.6169(8) 0.9817(5) 0.4904(4) 0.053(2) Uani 1 1 d .
N3 N -0.1168(7) 0.8921(5) 0.9608(4) 0.0553(18) Uani 1 1 d U
N4 N 0.1369(8) 0.9747(5) 1.0156(4) 0.0548(19) Uani 1 1 d U
C1 C 0.4750(11) 0.9427(9) 0.2525(5) 0.081(3) Uani 1 1 d .
H1A H 0.4514 0.9110 0.2035 0.097 Uiso 1 1 calc R
H1B H 0.4495 1.0082 0.2461 0.097 Uiso 1 1 calc R
C2 C 0.6242(13) 0.9343(10) 0.2766(4) 0.088(3) Uani 1 1 d .
H2A H 0.6755 0.9635 0.2382 0.106 Uiso 1 1 calc R
H2B H 0.6498 0.8686 0.2801 0.106 Uiso 1 1 calc R
C3 C 0.6609(10) 0.9805(7) 0.3530(5) 0.079(3) Uani 1 1 d .
H3A H 0.6433 1.0473 0.3480 0.095 Uiso 1 1 calc R
H3B H 0.7591 0.9719 0.3690 0.095 Uiso 1 1 calc R
C4 C 0.5787(10) 0.9407(6) 0.4141(3) 0.054(2) Uani 1 1 d .
H4 H 0.6014 0.8738 0.4184 0.065 Uiso 1 1 calc R
C5 C 0.4298(9) 0.9469(6) 0.3922(4) 0.049(2) Uani 1 1 d .
H5 H 0.4058 1.0134 0.3857 0.059 Uiso 1 1 calc R
C6 C 0.3982(10) 0.8991(6) 0.3131(4) 0.064(3) Uani 1 1 d .
H6A H 0.4228 0.8333 0.3180 0.077 Uiso 1 1 calc R
H6B H 0.2994 0.9030 0.2970 0.077 Uiso 1 1 calc R
C7 C 0.6233(9) 1.0815(5) 0.4889(5) 0.052(2) Uani 1 1 d .
H7A H 0.5462 1.1055 0.4553 0.077 Uiso 1 1 calc R
H7B H 0.7084 1.1008 0.4704 0.077 Uiso 1 1 calc R
H7C H 0.6197 1.1055 0.5402 0.077 Uiso 1 1 calc R
C8 C 0.7444(9) 0.9468(7) 0.5268(5) 0.065(2) Uani 1 1 d .
H8A H 0.8188 0.9677 0.4991 0.097 Uiso 1 1 calc R
H8B H 0.7420 0.8794 0.5271 0.097 Uiso 1 1 calc R
H8C H 0.7588 0.9695 0.5790 0.097 Uiso 1 1 calc R
C9 C 0.3508(11) 0.8078(6) 0.4530(5) 0.068(3) Uani 1 1 d .
H9A H 0.4426 0.7831 0.4517 0.101 Uiso 1 1 calc R
H9B H 0.2915 0.7852 0.4091 0.101 Uiso 1 1 calc R
H9C H 0.3153 0.7879 0.4996 0.101 Uiso 1 1 calc R
C10 C 0.2159(9) 0.9478(8) 0.4427(4) 0.062(3) Uani 1 1 d .
H10A H 0.1687 0.9291 0.3937 0.093 Uiso 1 1 calc R
H10B H 0.2195 1.0150 0.4454 0.093 Uiso 1 1 calc R
H10C H 0.1669 0.9240 0.4835 0.093 Uiso 1 1 calc R
C11 C 0.4895(9) 0.8340(5) 0.6420(4) 0.045(2) Uani 1 1 d .
H11A H 0.4337 0.7811 0.6220 0.054 Uiso 1 1 calc R
H11B H 0.5349 0.8595 0.5997 0.054 Uiso 1 1 calc R
C12 C 0.5923(11) 0.8012(7) 0.6995(5) 0.070(3) Uani 1 1 d .
H12A H 0.5499 0.7952 0.7471 0.084 Uiso 1 1 calc R
H12B H 0.6628 0.8494 0.7079 0.084 Uiso 1 1 calc R
C13 C 0.6633(12) 0.7117(7) 0.6868(6) 0.079(3) Uani 1 1 d .
H13A H 0.5921 0.6642 0.6767 0.095 Uiso 1 1 calc R
H13B H 0.7074 0.7186 0.6398 0.095 Uiso 1 1 calc R
C14 C 0.7665(12) 0.6745(8) 0.7454(6) 0.102(4) Uani 1 1 d .
H14A H 0.7292 0.6725 0.7941 0.153 Uiso 1 1 calc R
H14B H 0.8472 0.7140 0.7496 0.153 Uiso 1 1 calc R
H14C H 0.7917 0.6122 0.7312 0.153 Uiso 1 1 calc R
C15 C 0.3504(9) 1.0656(5) 0.6104(4) 0.045(2) Uani 1 1 d .
H15A H 0.4266 1.1069 0.6284 0.054 Uiso 1 1 calc R
H15B H 0.3562 1.0502 0.5566 0.054 Uiso 1 1 calc R
C16 C 0.2133(9) 1.1100(5) 0.6207(4) 0.0398(19) Uani 1 1 d .
H16A H 0.1412 1.0751 0.5899 0.048 Uiso 1 1 calc R
H16B H 0.1973 1.1029 0.6744 0.048 Uiso 1 1 calc R
C17 C 0.1969(11) 1.2102(6) 0.6001(5) 0.060(2) Uani 1 1 d .
H17A H 0.2722 1.2447 0.6286 0.072 Uiso 1 1 calc R
H17B H 0.2069 1.2169 0.5456 0.072 Uiso 1 1 calc R
C18 C 0.0696(12) 1.2529(7) 0.6144(7) 0.086(4) Uani 1 1 d .
H18A H 0.0572 1.2462 0.6681 0.128 Uiso 1 1 calc R
H18B H -0.0058 1.2229 0.5834 0.128 Uiso 1 1 calc R
H18C H 0.0716 1.3183 0.6015 0.128 Uiso 1 1 calc R
C19 C 0.3981(9) 0.9857(4) 0.8034(4) 0.042(2) Uani 1 1 d .
H19A H 0.3285 0.9582 0.8324 0.051 Uiso 1 1 calc R
H19B H 0.4870 0.9596 0.8238 0.051 Uiso 1 1 calc R
C20 C 0.4018(9) 1.0903(6) 0.8189(5) 0.058(3) Uani 1 1 d .
H20A H 0.4208 1.1225 0.7721 0.070 Uiso 1 1 calc R
H20B H 0.3108 1.1101 0.8306 0.070 Uiso 1 1 calc R
C21 C 0.5027(10) 1.1194(6) 0.8809(6) 0.063(3) Uani 1 1 d .
H21A H 0.5913 1.0919 0.8728 0.076 Uiso 1 1 calc R
H21B H 0.4762 1.0940 0.9288 0.076 Uiso 1 1 calc R
C22 C 0.5216(16) 1.2217(8) 0.8904(8) 0.126(5) Uani 1 1 d .
H22A H 0.4327 1.2519 0.8849 0.189 Uiso 1 1 calc R
H22B H 0.5759 1.2450 0.8517 0.189 Uiso 1 1 calc R
H22C H 0.5685 1.2347 0.9408 0.189 Uiso 1 1 calc R
C23 C 0.1369(9) 0.8772(5) 0.6687(4) 0.044(2) Uani 1 1 d .
H23A H 0.0529 0.9069 0.6448 0.053 Uiso 1 1 calc R
H23B H 0.2125 0.8980 0.6409 0.053 Uiso 1 1 calc R
C24 C 0.1219(10) 0.7754(6) 0.6586(5) 0.060(3) Uani 1 1 d .
H24A H 0.2104 0.7498 0.6480 0.072 Uiso 1 1 calc R
H24B H 0.1001 0.7484 0.7070 0.072 Uiso 1 1 calc R
C25 C 0.0193(14) 0.7461(8) 0.5991(6) 0.101(4) Uani 1 1 d .
H25A H 0.0423 0.7711 0.5503 0.121 Uiso 1 1 calc R
H25B H -0.0691 0.7728 0.6087 0.121 Uiso 1 1 calc R
C26 C 0.0037(16) 0.6422(10) 0.5918(7) 0.120(6) Uani 1 1 d .
H26A H -0.0099 0.6159 0.6412 0.180 Uiso 1 1 calc R
H26B H 0.0859 0.6160 0.5744 0.180 Uiso 1 1 calc R
H26C H -0.0749 0.6278 0.5552 0.180 Uiso 1 1 calc R
C27 C 0.0362(9) 1.0393(6) 0.8165(4) 0.053(2) Uani 1 1 d .
H27A H 0.0140 1.0313 0.8691 0.063 Uiso 1 1 calc R
H27B H 0.0823 1.0993 0.8136 0.063 Uiso 1 1 calc R
C28 C -0.0900(11) 1.0401(7) 0.7651(6) 0.077(3) Uani 1 1 d .
H28A H -0.1463 0.9870 0.7770 0.093 Uiso 1 1 calc R
H28B H -0.0676 1.0323 0.7126 0.093 Uiso 1 1 calc R
C29 C -0.1747(14) 1.1299(10) 0.7696(6) 0.107(5) Uani 1 1 d .
H29A H -0.2010 1.1373 0.8214 0.129 Uiso 1 1 calc R
H29B H -0.1193 1.1837 0.7582 0.129 Uiso 1 1 calc R
C30 C -0.2911(17) 1.1250(10) 0.7175(7) 0.122(5) Uani 1 1 d .
H30A H -0.3453 1.0715 0.7289 0.184 Uiso 1 1 calc R
H30B H -0.2644 1.1190 0.6663 0.184 Uiso 1 1 calc R
H30C H -0.3450 1.1810 0.7207 0.184 Uiso 1 1 calc R
C31 C 0.1600(9) 0.8051(5) 0.8632(4) 0.044(2) Uani 1 1 d .
H31A H 0.1425 0.8240 0.9147 0.052 Uiso 1 1 calc R
H31B H 0.0849 0.7648 0.8417 0.052 Uiso 1 1 calc R
C32 C 0.2927(8) 0.7559(5) 0.8658(4) 0.038(2) Uani 1 1 d .
H32A H 0.3605 0.7899 0.9002 0.046 Uiso 1 1 calc R
H32B H 0.3230 0.7579 0.8146 0.046 Uiso 1 1 calc R
C33 C 0.2925(10) 0.6555(5) 0.8916(5) 0.060(3) Uani 1 1 d .
H34A H 0.2293 0.6197 0.8558 0.072 Uiso 1 1 calc R
H34B H 0.2598 0.6521 0.9421 0.072 Uiso 1 1 calc R
C34 C 0.4353(12) 0.6135(6) 0.8954(6) 0.081(4) Uani 1 1 d .
H35A H 0.4925 0.6389 0.9390 0.122 Uiso 1 1 calc R
H35B H 0.4753 0.6282 0.8489 0.122 Uiso 1 1 calc R
H35C H 0.4292 0.5467 0.9008 0.122 Uiso 1 1 calc R
C36 C -0.0597(9) 0.8723(6) 1.0371(5) 0.057(2) Uani 1 1 d U
H91 H -0.0030 0.8158 1.0345 0.069 Uiso 1 1 calc R
C37 C -0.1673(11) 0.8500(8) 1.0911(5) 0.084(3) Uani 1 1 d .
H92A H -0.2282 0.9036 1.0935 0.101 Uiso 1 1 calc R
H92B H -0.2231 0.7974 1.0705 0.101 Uiso 1 1 calc R
C38 C -0.1043(12) 0.8272(9) 1.1690(6) 0.087(4) Uani 1 1 d .
H94A H -0.0475 0.7714 1.1673 0.104 Uiso 1 1 calc R
H94B H -0.1766 0.8140 1.2017 0.104 Uiso 1 1 calc R
C39 C -0.0154(10) 0.9082(8) 1.2031(5) 0.078(3) Uani 1 1 d .
H93A H -0.0723 0.9633 1.2084 0.093 Uiso 1 1 calc R
H93B H 0.0298 0.8914 1.2537 0.093 Uiso 1 1 calc R
C40 C 0.0889(10) 0.9276(8) 1.1498(4) 0.073(3) Uani 1 1 d .
H90A H 0.1450 0.9803 1.1700 0.088 Uiso 1 1 calc R
H90B H 0.1496 0.8736 1.1497 0.088 Uiso 1 1 calc R
C41 C 0.0359(9) 0.9484(6) 1.0712(4) 0.056(2) Uani 1 1 d U
H95 H -0.0232 1.0037 1.0742 0.067 Uiso 1 1 calc R
C42 C -0.1804(11) 0.8118(6) 0.9216(6) 0.078(3) Uani 1 1 d .
H89A H -0.2609 0.7939 0.9455 0.117 Uiso 1 1 calc R
H89B H -0.1156 0.7607 0.9246 0.117 Uiso 1 1 calc R
H89C H -0.2073 0.8273 0.8683 0.117 Uiso 1 1 calc R
C43 C -0.2172(10) 0.9660(6) 0.9536(5) 0.065(3) Uani 1 1 d .
H88A H -0.1762 1.0224 0.9758 0.097 Uiso 1 1 calc R
H88B H -0.2950 0.9487 0.9802 0.097 Uiso 1 1 calc R
H88C H -0.2480 0.9764 0.9000 0.097 Uiso 1 1 calc R
C44 C 0.2649(8) 0.9224(7) 1.0297(5) 0.065(3) Uani 1 1 d .
H96A H 0.3187 0.9466 1.0750 0.098 Uiso 1 1 calc R
H96B H 0.3165 0.9285 0.9861 0.098 Uiso 1 1 calc R
H96C H 0.2444 0.8574 1.0374 0.098 Uiso 1 1 calc R
C45 C 0.1699(13) 1.0729(6) 1.0201(6) 0.085(3) Uani 1 1 d .
H97A H 0.2126 1.0875 1.0711 0.127 Uiso 1 1 calc R
H97B H 0.0865 1.1090 1.0093 0.127 Uiso 1 1 calc R
H97C H 0.2327 1.0878 0.9831 0.127 Uiso 1 1 calc R

loop_
_atom_site_aniso_label
_atom_site_aniso_U_11
_atom_site_aniso_U_22
_atom_site_aniso_U_33
_atom_site_aniso_U_23
_atom_site_aniso_U_13
_atom_site_aniso_U_12
Mg1 0.0603(17) 0.0329(15) 0.0314(13) 0.0051(13) 0.0132(13) 0.0024(15)
Mg2 0.0620(17) 0.0317(15) 0.0387(13) 0.0074(14) 0.0177(12) 0.0097(15)
Li1 0.071(9) 0.041(8) 0.036(6) 0.011(7) 0.028(6) -0.004(7)
Li2 0.070(8) 0.047(8) 0.042(5) 0.010(7) 0.022(6) -0.014(8)
N1 0.073(6) 0.038(4) 0.038(4) 0.001(3) 0.007(3) -0.009(4)
N2 0.074(6) 0.036(4) 0.051(4) 0.007(3) 0.024(4) 0.008(4)
N3 0.065(5) 0.040(4) 0.066(4) -0.005(4) 0.028(4) 0.009(3)
N4 0.075(5) 0.043(4) 0.048(4) -0.003(3) 0.012(3) 0.003(4)
C1 0.110(9) 0.094(8) 0.040(5) 0.004(6) 0.014(5) 0.031(8)
C2 0.128(10) 0.103(8) 0.039(5) 0.006(7) 0.032(6) -0.004(9)
C3 0.081(7) 0.107(9) 0.054(5) 0.018(5) 0.024(6) 0.043(6)
C4 0.100(7) 0.038(5) 0.029(4) 0.006(4) 0.026(4) 0.012(6)
C5 0.081(7) 0.030(5) 0.037(4) 0.010(4) 0.014(4) 0.004(5)
C6 0.081(7) 0.078(7) 0.033(4) -0.004(4) 0.007(5) 0.010(5)
C7 0.053(6) 0.044(5) 0.063(5) 0.005(4) 0.029(5) 0.012(4)
C8 0.066(6) 0.061(7) 0.065(5) -0.003(6) 0.001(5) -0.011(6)
C9 0.105(8) 0.055(6) 0.042(5) -0.001(4) 0.006(5) -0.005(6)
C10 0.070(6) 0.085(7) 0.033(4) 0.012(5) 0.015(4) 0.003(6)
C11 0.059(6) 0.035(5) 0.043(5) 0.006(4) 0.015(5) 0.023(4)
C12 0.069(7) 0.084(8) 0.056(6) -0.018(5) 0.003(6) -0.013(6)
C13 0.080(8) 0.066(7) 0.091(8) -0.003(6) 0.006(7) 0.027(6)
C14 0.095(9) 0.095(10) 0.109(9) -0.008(8) -0.018(8) 0.042(8)
C15 0.063(6) 0.031(5) 0.043(4) 0.001(4) 0.019(4) -0.002(4)
C16 0.049(5) 0.035(5) 0.036(4) -0.007(3) 0.010(4) -0.010(4)
C17 0.081(7) 0.042(5) 0.057(6) -0.008(4) 0.009(5) -0.012(6)
C18 0.112(10) 0.057(7) 0.096(8) -0.003(6) 0.049(7) 0.014(7)
C19 0.062(5) 0.012(4) 0.055(5) 0.000(3) 0.018(4) -0.007(4)
C20 0.058(6) 0.056(6) 0.063(6) -0.004(5) 0.016(5) -0.012(5)
C21 0.060(6) 0.054(6) 0.076(6) -0.003(5) 0.013(5) 0.007(5)
C22 0.156(14) 0.055(8) 0.162(14) -0.030(8) -0.005(11) -0.005(8)
C23 0.060(5) 0.036(5) 0.037(4) -0.001(4) 0.008(4) -0.014(4)
C24 0.056(6) 0.066(7) 0.057(6) -0.017(5) 0.002(5) -0.036(5)
C25 0.127(12) 0.100(11) 0.077(8) -0.005(7) 0.013(8) -0.033(8)
C26 0.144(14) 0.103(11) 0.117(11) -0.028(8) 0.030(10) -0.058(10)
C27 0.072(6) 0.049(5) 0.040(5) 0.006(4) 0.015(5) 0.021(5)
C28 0.105(9) 0.057(6) 0.074(6) 0.032(6) 0.029(7) 0.023(6)
C29 0.102(10) 0.153(14) 0.063(7) 0.029(8) -0.005(7) 0.009(9)
C30 0.146(14) 0.133(12) 0.093(9) -0.002(8) 0.035(10) 0.011(10)
C31 0.067(6) 0.036(5) 0.031(4) 0.006(4) 0.016(4) 0.004(4)
C32 0.061(6) 0.021(4) 0.036(4) -0.005(3) 0.025(4) 0.008(4)
C33 0.084(7) 0.026(5) 0.071(6) -0.002(4) 0.012(5) 0.015(5)
C34 0.113(10) 0.055(6) 0.079(7) 0.013(5) 0.022(7) 0.040(7)
C36 0.073(6) 0.042(5) 0.062(4) 0.008(4) 0.031(4) 0.019(4)
C37 0.086(8) 0.098(9) 0.073(6) 0.033(6) 0.035(6) 0.021(6)
C38 0.071(8) 0.109(10) 0.086(8) 0.027(7) 0.030(6) 0.006(7)
C39 0.081(7) 0.112(9) 0.043(5) 0.027(6) 0.023(5) 0.026(7)
C40 0.095(7) 0.075(7) 0.051(5) 0.005(6) 0.017(5) 0.031(7)
C41 0.073(5) 0.057(5) 0.040(4) -0.001(4) 0.016(4) 0.049(4)
C42 0.083(8) 0.077(8) 0.077(7) -0.003(6) 0.022(6) -0.003(6)
C43 0.073(7) 0.067(7) 0.055(5) 0.007(5) 0.014(5) 0.003(6)
C44 0.055(6) 0.081(7) 0.062(5) -0.017(6) 0.022(4) -0.008(6)
C45 0.112(9) 0.059(7) 0.081(7) -0.021(6) 0.001(7) -0.028(6)

loop_
_atom_type_symbol
_atom_type_description
_atom_type_scat_dispersion_real
_atom_type_scat_dispersion_imag
_atom_type_scat_source
Mg Mg 0.0486 0.0363 'International Tables Vol C Tables 4.2.6.8 and 6.1.1.4'
Li Li -0.0003 0.0001 'International Tables Vol C Tables 4.2.6.8 and 6.1.1.4'
N N 0.0061 0.0033 'International Tables Vol C Tables 4.2.6.8 and 6.1.1.4'
C C 0.0033 0.0016 'International Tables Vol C Tables 4.2.6.8 and 6.1.1.4'
H H 0.0000 0.0000 'International Tables Vol C Tables 4.2.6.8 and 6.1.1.4'

loop_
_geom_angle_atom_site_label_1
_geom_angle_atom_site_label_2
_geom_angle_atom_site_label_3
_geom_angle
C11 Mg1 C15 112.0(3)
C11 Mg1 C19 116.2(3)
C15 Mg1 C19 106.7(3)
C11 Mg1 Li1 57.4(4)
C15 Mg1 Li1 55.9(4)
C19 Mg1 Li1 141.1(4)
C11 Mg1 Mg2 129.2(2)
C15 Mg1 Mg2 118.4(2)
C19 Mg1 Mg2 54.1(2)
Li1 Mg1 Mg2 163.0(3)
C27 Mg2 C31 111.7(3)
C27 Mg2 C23 113.3(3)
C31 Mg2 C23 106.0(3)
C27 Mg2 Li2 54.8(4)
C31 Mg2 Li2 58.2(4)
C23 Mg2 Li2 137.6(4)
C27 Mg2 Mg1 124.7(2)
C31 Mg2 Mg1 123.6(2)
C23 Mg2 Mg1 53.8(2)
Li2 Mg2 Mg1 168.6(3)
N1 Li1 N2 84.8(5)
N1 Li1 Mg1 125.8(6)
N2 Li1 Mg1 149.4(7)
N3 Li2 N4 86.7(5)
N3 Li2 Mg2 147.6(7)
N4 Li2 Mg2 124.3(6)
N3 Li2 C36 30.1(3)
N4 Li2 C36 60.1(4)
Mg2 Li2 C36 158.7(7)
C5 N1 C10 109.9(7)
C5 N1 C9 114.0(7)
C10 N1 C9 109.7(8)
C5 N1 Li1 108.3(6)
C10 N1 Li1 108.9(6)
C9 N1 Li1 105.7(6)
C8 N2 C7 108.8(8)
C8 N2 C4 112.8(7)
C7 N2 C4 113.0(7)
C8 N2 Li1 111.9(6)
C7 N2 Li1 105.4(6)
C4 N2 Li1 104.7(7)
C36 N3 C43 115.0(7)
C36 N3 C42 113.1(7)
C43 N3 C42 107.0(8)
C36 N3 Li2 103.6(7)
C43 N3 Li2 108.1(6)
C42 N3 Li2 110.0(7)
C45 N4 C44 108.1(8)
C45 N4 C41 111.5(7)
C44 N4 C41 111.9(6)
C45 N4 Li2 113.2(7)
C44 N4 Li2 105.7(7)
C41 N4 Li2 106.4(6)
C2 C1 C6 108.6(8)
C2 C1 H1A 110.0
C6 C1 H1A 110.0
C2 C1 H1B 110.0
C6 C1 H1B 110.0
H1A C1 H1B 108.3
C1 C2 C3 110.4(9)
C1 C2 H2A 109.6
C3 C2 H2A 109.6
C1 C2 H2B 109.6
C3 C2 H2B 109.6
H2A C2 H2B 108.1
C2 C3 C4 111.7(9)
C2 C3 H3A 109.3
C4 C3 H3A 109.3
C2 C3 H3B 109.3
C4 C3 H3B 109.3
H3A C3 H3B 107.9
C5 C4 N2 111.0(7)
C5 C4 C3 112.4(7)
N2 C4 C3 112.9(8)
C5 C4 H4 106.7
N2 C4 H4 106.7
C3 C4 H4 106.7
N1 C5 C4 111.1(6)
N1 C5 C6 114.7(7)
C4 C5 C6 107.5(7)
N1 C5 H5 107.8
C4 C5 H5 107.8
C6 C5 H5 107.8
C1 C6 C5 112.6(8)
C1 C6 H6A 109.1
C5 C6 H6A 109.1
C1 C6 H6B 109.1
C5 C6 H6B 109.1
H6A C6 H6B 107.8
N2 C7 H7A 109.5
N2 C7 H7B 109.5
H7A C7 H7B 109.5
N2 C7 H7C 109.5
H7A C7 H7C 109.5
H7B C7 H7C 109.5
N2 C8 H8A 109.5
N2 C8 H8B 109.5
H8A C8 H8B 109.5
N2 C8 H8C 109.5
H8A C8 H8C 109.5
H8B C8 H8C 109.5
N1 C9 H9A 109.5
N1 C9 H9B 109.5
H9A C9 H9B 109.5
N1 C9 H9C 109.5
H9A C9 H9C 109.5
H9B C9 H9C 109.5
N1 C10 H10A 109.5
N1 C10 H10B 109.5
H10A C10 H10B 109.5
N1 C10 H10C 109.5
H10A C10 H10C 109.5
H10B C10 H10C 109.5
C12 C11 Mg1 114.8(6)
C12 C11 H11A 108.6
Mg1 C11 H11A 108.6
C12 C11 H11B 108.6
Mg1 C11 H11B 108.6
H11A C11 H11B 107.5
C11 C12 C13 119.0(8)
C11 C12 H12A 107.6
C13 C12 H12A 107.6
C11 C12 H12B 107.6
C13 C12 H12B 107.6
H12A C12 H12B 107.0
C14 C13 C12 120.6(9)
C14 C13 H13A 107.2
C12 C13 H13A 107.2
C14 C13 H13B 107.2
C12 C13 H13B 107.2
H13A C13 H13B 106.8
C13 C14 H14A 109.5
C13 C14 H14B 109.5
H14A C14 H14B 109.5
C13 C14 H14C 109.5
H14A C14 H14C 109.5
H14B C14 H14C 109.5
C16 C15 Mg1 103.8(5)
C16 C15 H15A 111.0
Mg1 C15 H15A 111.0
C16 C15 H15B 111.0
Mg1 C15 H15B 111.0
H15A C15 H15B 109.0
C17 C16 C15 116.8(7)
C17 C16 H16A 108.1
C15 C16 H16A 108.1
C17 C16 H16B 108.1
C15 C16 H16B 108.1
H16A C16 H16B 107.3
C18 C17 C16 116.3(8)
C18 C17 H17A 108.2
C16 C17 H17A 108.2
C18 C17 H17B 108.2
C16 C17 H17B 108.2
H17A C17 H17B 107.4
C17 C18 H18A 109.5
C17 C18 H18B 109.5
H18A C18 H18B 109.5
C17 C18 H18C 109.5
H18A C18 H18C 109.5
H18B C18 H18C 109.5
C20 C19 Mg1 117.1(5)
C20 C19 H19A 108.0
Mg1 C19 H19A 108.0
C20 C19 H19B 108.0
Mg1 C19 H19B 108.0
H19A C19 H19B 107.3
C21 C20 C19 114.8(8)
C21 C20 H20A 108.6
C19 C20 H20A 108.6
C21 C20 H20B 108.6
C19 C20 H20B 108.6
H20A C20 H20B 107.6
C20 C21 C22 115.8(10)
C20 C21 H21A 108.3
C22 C21 H21A 108.3
C20 C21 H21B 108.3
C22 C21 H21B 108.3
H21A C21 H21B 107.4
C21 C22 H22A 109.5
C21 C22 H22B 109.5
H22A C22 H22B 109.5
C21 C22 H22C 109.5
H22A C22 H22C 109.5
H22B C22 H22C 109.5
C24 C23 Mg2 116.2(5)
C24 C23 H23A 108.2
Mg2 C23 H23A 108.2
C24 C23 H23B 108.2
Mg2 C23 H23B 108.2
H23A C23 H23B 107.4
C25 C24 C23 115.5(9)
C25 C24 H24A 108.4
C23 C24 H24A 108.4
C25 C24 H24B 108.4
C23 C24 H24B 108.4
H24A C24 H24B 107.5
C24 C25 C26 114.2(12)
C24 C25 H25A 108.7
C26 C25 H25A 108.7
C24 C25 H25B 108.7
C26 C25 H25B 108.7
H25A C25 H25B 107.6
C25 C26 H26A 109.5
C25 C26 H26B 109.5
H26A C26 H26B 109.5
C25 C26 H26C 109.5
H26A C26 H26C 109.5
H26B C26 H26C 109.5
C28 C27 Mg2 112.5(6)
C28 C27 H27A 109.1
Mg2 C27 H27A 109.1
C28 C27 H27B 109.1
Mg2 C27 H27B 109.1
H27A C27 H27B 107.8
C27 C28 C29 113.6(10)
C27 C28 H28A 108.8
C29 C28 H28A 108.8
C27 C28 H28B 108.8
C29 C28 H28B 108.8
H28A C28 H28B 107.7
C30 C29 C28 109.3(11)
C30 C29 H29A 109.8
C28 C29 H29A 109.8
C30 C29 H29B 109.8
C28 C29 H29B 109.8
H29A C29 H29B 108.3
C29 C30 H30A 109.5
C29 C30 H30B 109.5
H30A C30 H30B 109.5
C29 C30 H30C 109.5
H30A C30 H30C 109.5
H30B C30 H30C 109.5
C32 C31 Mg2 106.3(5)
C32 C31 H31A 110.5
Mg2 C31 H31A 110.5
C32 C31 H31B 110.5
Mg2 C31 H31B 110.5
H31A C31 H31B 108.7
C31 C32 C33 115.9(7)
C31 C32 H32A 108.3
C33 C32 H32A 108.3
C31 C32 H32B 108.3
C33 C32 H32B 108.3
H32A C32 H32B 107.4
C32 C33 C34 111.2(8)
C32 C33 H34A 109.4
C34 C33 H34A 109.4
C32 C33 H34B 109.4
C34 C33 H34B 109.4
H34A C33 H34B 108.0
C33 C34 H35A 109.5
C33 C34 H35B 109.5
H35A C34 H35B 109.5
C33 C34 H35C 109.5
H35A C34 H35C 109.5
H35B C34 H35C 109.5
N3 C36 C41 112.8(7)
N3 C36 C37 113.7(8)
C41 C36 C37 110.1(8)
N3 C36 Li2 46.3(5)
C41 C36 Li2 79.2(5)
C37 C36 Li2 159.2(7)
N3 C36 H91 106.6
C41 C36 H91 106.6
C37 C36 H91 106.6
Li2 C36 H91 87.6
C38 C37 C36 112.2(9)
C38 C37 H92A 109.2
C36 C37 H92A 109.2
C38 C37 H92B 109.2
C36 C37 H92B 109.2
H92A C37 H92B 107.9
C37 C38 C39 110.7(9)
C37 C38 H94A 109.5
C39 C38 H94A 109.5
C37 C38 H94B 109.5
C39 C38 H94B 109.5
H94A C38 H94B 108.1
C40 C39 C38 107.2(8)
C40 C39 H93A 110.3
C38 C39 H93A 110.3
C40 C39 H93B 110.3
C38 C39 H93B 110.3
H93A C39 H93B 108.5
C41 C40 C39 116.2(8)
C41 C40 H90A 108.2
C39 C40 H90A 108.2
C41 C40 H90B 108.2
C39 C40 H90B 108.2
H90A C40 H90B 107.4
C40 C41 N4 118.4(8)
C40 C41 C36 111.5(8)
N4 C41 C36 110.1(6)
C40 C41 H95 105.2
N4 C41 H95 105.2
C36 C41 H95 105.2
N3 C42 H89A 109.5
N3 C42 H89B 109.5
H89A C42 H89B 109.5
N3 C42 H89C 109.5
H89A C42 H89C 109.5
H89B C42 H89C 109.5
N3 C43 H88A 109.5
N3 C43 H88B 109.5
H88A C43 H88B 109.5
N3 C43 H88C 109.5
H88A C43 H88C 109.5
H88B C43 H88C 109.5
N4 C44 H96A 109.5
N4 C44 H96B 109.5
H96A C44 H96B 109.5
N4 C44 H96C 109.5
H96A C44 H96C 109.5
H96B C44 H96C 109.5
N4 C45 H97A 109.5
N4 C45 H97B 109.5
H97A C45 H97B 109.5
N4 C45 H97C 109.5
H97A C45 H97C 109.5
H97B C45 H97C 109.5

loop_
_geom_bond_atom_site_label_1
_geom_bond_atom_site_label_2
_geom_bond_distance
Mg1 C11 2.204(7)
Mg1 C15 2.210(7)
Mg1 C19 2.282(8)
Mg1 Li1 2.572(11)
Mg1 Mg2 2.764(3)
Mg2 C27 2.218(8)
Mg2 C31 2.236(7)
Mg2 C23 2.269(7)
Mg2 Li2 2.578(12)
Li1 N1 2.032(15)
Li1 N2 2.126(13)
Li2 N3 2.071(13)
Li2 N4 2.090(15)
Li2 C36 2.785(14)
N1 C5 1.442(9)
N1 C10 1.479(11)
N1 C9 1.495(10)
N2 C8 1.446(11)
N2 C7 1.453(9)
N2 C4 1.492(10)
N3 C36 1.439(11)
N3 C43 1.461(10)
N3 C42 1.466(11)
N4 C45 1.466(11)
N4 C44 1.476(11)
N4 C41 1.531(10)
C1 C2 1.497(13)
C1 C6 1.524(12)
C1 H1A 0.9900
C1 H1B 0.9900
C2 C3 1.524(13)
C2 H2A 0.9900
C2 H2B 0.9900
C3 C4 1.541(12)
C3 H3A 0.9900
C3 H3B 0.9900
C4 C5 1.485(12)
C4 H4 1.0000
C5 C6 1.569(11)
C5 H5 1.0000
C6 H6A 0.9900
C6 H6B 0.9900
C7 H7A 0.9800
C7 H7B 0.9800
C7 H7C 0.9800
C8 H8A 0.9800
C8 H8B 0.9800
C8 H8C 0.9800
C9 H9A 0.9800
C9 H9B 0.9800
C9 H9C 0.9800
C10 H10A 0.9800
C10 H10B 0.9800
C10 H10C 0.9800
C11 C12 1.441(12)
C11 H11A 0.9900
C11 H11B 0.9900
C12 C13 1.509(13)
C12 H12A 0.9900
C12 H12B 0.9900
C13 C14 1.478(14)
C13 H13A 0.9900
C13 H13B 0.9900
C14 H14A 0.9800
C14 H14B 0.9800
C14 H14C 0.9800
C15 C16 1.534(12)
C15 H15A 0.9900
C15 H15B 0.9900
C16 C17 1.507(11)
C16 H16A 0.9900
C16 H16B 0.9900
C17 C18 1.453(14)
C17 H17A 0.9900
C17 H17B 0.9900
C18 H18A 0.9800
C18 H18B 0.9800
C18 H18C 0.9800
C19 C20 1.548(10)
C19 H19A 0.9900
C19 H19B 0.9900
C20 C21 1.466(13)
C20 H20A 0.9900
C20 H20B 0.9900
C21 C22 1.507(13)
C21 H21A 0.9900
C21 H21B 0.9900
C22 H22A 0.9800
C22 H22B 0.9800
C22 H22C 0.9800
C23 C24 1.498(11)
C23 H23A 0.9900
C23 H23B 0.9900
C24 C25 1.447(14)
C24 H24A 0.9900
C24 H24B 0.9900
C25 C26 1.525(16)
C25 H25A 0.9900
C25 H25B 0.9900
C26 H26A 0.9800
C26 H26B 0.9800
C26 H26C 0.9800
C27 C28 1.464(12)
C27 H27A 0.9900
C27 H27B 0.9900
C28 C29 1.560(16)
C28 H28A 0.9900
C28 H28B 0.9900
C29 C30 1.399(17)
C29 H29A 0.9900
C29 H29B 0.9900
C30 H30A 0.9800
C30 H30B 0.9800
C30 H30C 0.9800
C31 C32 1.492(11)
C31 H31A 0.9900
C31 H31B 0.9900
C32 C33 1.531(10)
C32 H32A 0.9900
C32 H32B 0.9900
C33 C34 1.536(14)
C33 H34A 0.9900
C33 H34B 0.9900
C34 H35A 0.9800
C34 H35B 0.9800
C34 H35C 0.9800
C36 C41 1.537(13)
C36 C37 1.546(12)
C36 H91 1.0000
C37 C38 1.493(15)
C37 H92A 0.9900
C37 H92B 0.9900
C38 C39 1.554(15)
C38 H94A 0.9900
C38 H94B 0.9900
C39 C40 1.504(12)
C39 H93A 0.9900
C39 H93B 0.9900
C40 C41 1.469(11)
C40 H90A 0.9900
C40 H90B 0.9900
C41 H95 1.0000
C42 H89A 0.9800
C42 H89B 0.9800
C42 H89C 0.9800
C43 H88A 0.9800
C43 H88B 0.9800
C43 H88C 0.9800
C44 H96A 0.9800
C44 H96B 0.9800
C44 H96C 0.9800
C45 H97A 0.9800
C45 H97B 0.9800
C45 H97C 0.9800

loop_
_geom_torsion_atom_site_label_1
_geom_torsion_atom_site_label_2
_geom_torsion_atom_site_label_3
_geom_torsion_atom_site_label_4
_geom_torsion
C11 Mg1 Mg2 C27 -175.8(5)
C15 Mg1 Mg2 C27 -2.9(5)
C19 Mg1 Mg2 C27 87.7(4)
Li1 Mg1 Mg2 C27 -68.8(12)
C11 Mg1 Mg2 C31 5.0(5)
C15 Mg1 Mg2 C31 177.9(4)
C19 Mg1 Mg2 C31 -91.4(4)
Li1 Mg1 Mg2 C31 112.0(12)
C11 Mg1 Mg2 C23 -80.6(4)
C15 Mg1 Mg2 C23 92.3(4)
C19 Mg1 Mg2 C23 -177.1(4)
Li1 Mg1 Mg2 C23 26.4(12)
C11 Mg1 Mg2 Li2 100.5(19)
C15 Mg1 Mg2 Li2 -86.6(19)
C19 Mg1 Mg2 Li2 4.1(18)
Li1 Mg1 Mg2 Li2 -152(2)
C11 Mg1 Li1 N1 97.1(8)
C15 Mg1 Li1 N1 -97.1(9)
C19 Mg1 Li1 N1 -170.5(5)
Mg2 Mg1 Li1 N1 -21.4(18)
C11 Mg1 Li1 N2 -79.7(13)
C15 Mg1 Li1 N2 86.1(14)
C19 Mg1 Li1 N2 12.7(17)
Mg2 Mg1 Li1 N2 161.9(6)
C27 Mg2 Li2 N3 97.4(15)
C31 Mg2 Li2 N3 -68.2(14)
C23 Mg2 Li2 N3 10.3(18)
Mg1 Mg2 Li2 N3 -171.0(7)
C27 Mg2 Li2 N4 -101.1(9)
C31 Mg2 Li2 N4 93.3(9)
C23 Mg2 Li2 N4 171.9(6)
Mg1 Mg2 Li2 N4 -9(3)
C27 Mg2 Li2 C36 163.7(19)
C31 Mg2 Li2 C36 -1.9(15)
C23 Mg2 Li2 C36 76.7(19)
Mg1 Mg2 Li2 C36 -105(2)
N2 Li1 N1 C5 -15.3(7)
Mg1 Li1 N1 C5 166.4(7)
N2 Li1 N1 C10 -134.8(6)
Mg1 Li1 N1 C10 46.8(10)
N2 Li1 N1 C9 107.3(7)
Mg1 Li1 N1 C9 -71.0(9)
N1 Li1 N2 C8 -133.3(7)
Mg1 Li1 N2 C8 44.0(16)
N1 Li1 N2 C7 108.7(7)
Mg1 Li1 N2 C7 -74.0(14)
N1 Li1 N2 C4 -10.8(7)
Mg1 Li1 N2 C4 166.6(13)
N4 Li2 N3 C36 -26.4(7)
Mg2 Li2 N3 C36 138.5(13)
N4 Li2 N3 C43 96.0(7)
Mg2 Li2 N3 C43 -99.1(15)
C36 Li2 N3 C43 122.4(8)
N4 Li2 N3 C42 -147.5(7)
Mg2 Li2 N3 C42 17.3(17)
C36 Li2 N3 C42 -121.2(8)
N3 Li2 N4 C45 -120.7(8)
Mg2 Li2 N4 C45 69.0(11)
C36 Li2 N4 C45 -135.6(8)
N3 Li2 N4 C44 121.2(7)
Mg2 Li2 N4 C44 -49.1(10)
C36 Li2 N4 C44 106.2(6)
N3 Li2 N4 C41 2.0(7)
Mg2 Li2 N4 C41 -168.2(7)
C36 Li2 N4 C41 -12.9(5)
C6 C1 C2 C3 -58.0(13)
C1 C2 C3 C4 56.5(12)
C8 N2 C4 C5 156.9(7)
C7 N2 C4 C5 -79.2(9)
Li1 N2 C4 C5 35.0(8)
C8 N2 C4 C3 -75.9(9)
C7 N2 C4 C3 48.0(10)
Li1 N2 C4 C3 162.2(7)
C2 C3 C4 C5 -56.1(11)
C2 C3 C4 N2 177.5(8)
C10 N1 C5 C4 158.5(8)
C9 N1 C5 C4 -77.8(9)
Li1 N1 C5 C4 39.6(9)
C10 N1 C5 C6 -79.3(9)
C9 N1 C5 C6 44.4(10)
Li1 N1 C5 C6 161.8(8)
N2 C4 C5 N1 -51.6(9)
C3 C4 C5 N1 -179.2(7)
N2 C4 C5 C6 -177.9(7)
C3 C4 C5 C6 54.6(9)
C2 C1 C6 C5 60.2(12)
N1 C5 C6 C1 177.8(8)
C4 C5 C6 C1 -58.1(10)
C15 Mg1 C11 C12 124.8(7)
C19 Mg1 C11 C12 1.9(8)
Li1 Mg1 C11 C12 137.5(8)
Mg2 Mg1 C11 C12 -61.9(8)
Mg1 C11 C12 C13 162.5(7)
C11 C12 C13 C14 -178.3(11)
C11 Mg1 C15 C16 156.0(5)
C19 Mg1 C15 C16 -75.9(6)
Li1 Mg1 C15 C16 143.1(7)
Mg2 Mg1 C15 C16 -18.1(6)
Mg1 C15 C16 C17 161.9(6)
C15 C16 C17 C18 -176.4(9)
C11 Mg1 C19 C20 132.4(7)
C15 Mg1 C19 C20 6.7(7)
Li1 Mg1 C19 C20 62.7(9)
Mg2 Mg1 C19 C20 -106.6(7)
Mg1 C19 C20 C21 -144.4(7)
C19 C20 C21 C22 172.1(9)
C27 Mg2 C23 C24 -128.7(7)
C31 Mg2 C23 C24 -5.8(8)
Li2 Mg2 C23 C24 -65.9(9)
Mg1 Mg2 C23 C24 114.4(7)
Mg2 C23 C24 C25 141.4(8)
C23 C24 C25 C26 -178.3(10)
C31 Mg2 C27 C28 -97.8(7)
C23 Mg2 C27 C28 21.8(8)
Li2 Mg2 C27 C28 -111.0(8)
Mg1 Mg2 C27 C28 82.9(7)
Mg2 C27 C28 C29 -166.1(7)
C27 C28 C29 C30 178.7(10)
C27 Mg2 C31 C32 -155.3(5)
C23 Mg2 C31 C32 80.8(6)
Li2 Mg2 C31 C32 -142.6(7)
Mg1 Mg2 C31 C32 24.0(6)
Mg2 C31 C32 C33 -161.8(5)
C31 C32 C33 C34 -177.4(8)
C43 N3 C36 C41 -70.7(9)
C42 N3 C36 C41 166.0(7)
Li2 N3 C36 C41 47.0(8)
C43 N3 C36 C37 55.5(10)
C42 N3 C36 C37 -67.8(9)
Li2 N3 C36 C37 173.2(8)
C43 N3 C36 Li2 -117.7(9)
C42 N3 C36 Li2 119.0(9)
N4 Li2 C36 N3 149.2(8)
Mg2 Li2 C36 N3 -102.3(18)
N3 Li2 C36 C41 -136.7(8)
N4 Li2 C36 C41 12.5(5)
Mg2 Li2 C36 C41 121.0(17)
N3 Li2 C36 C37 -18(2)
N4 Li2 C36 C37 131(2)
Mg2 Li2 C36 C37 -120(2)
N3 C36 C37 C38 178.3(9)
C41 C36 C37 C38 -54.1(11)
Li2 C36 C37 C38 -167.7(18)
C36 C37 C38 C39 58.7(12)
C37 C38 C39 C40 -57.0(11)
C38 C39 C40 C41 56.6(12)
C39 C40 C41 N4 176.2(9)
C39 C40 C41 C36 -54.6(11)
C45 N4 C41 C40 -84.4(10)
C44 N4 C41 C40 36.8(10)
Li2 N4 C41 C40 151.8(9)
C45 N4 C41 C36 145.7(8)
C44 N4 C41 C36 -93.1(8)
Li2 N4 C41 C36 21.9(8)
N3 C36 C41 C40 178.1(7)
C37 C36 C41 C40 50.0(9)
Li2 C36 C41 C40 -149.4(7)
N3 C36 C41 N4 -48.4(9)
C37 C36 C41 N4 -176.5(7)
Li2 C36 C41 N4 -15.9(6)
